data_4080285
loop_
_publ_author_name
'Huang, Wenliang'
'Upton, Brianna M.'
'Khan, Saeed I.'
'Diaconescu, Paula L.'

_publ_section_title
;
 Synthesis and Characterization of Paramagnetic Lanthanide Benzyl
 Complexes
;
_journal_issue 5
_journal_name_full Organometallics
_journal_page_first 1379
_journal_paper_doi 10.1021/om3010433
_journal_volume 32
_journal_year 2013
_chemical_formula_sum 'C33 H45 Gd O3'
_chemical_formula_weight 646.94
_chemical_name_systematic
; 
 ? 
;
_space_group_IT_number 9
_symmetry_cell_setting monoclinic
_symmetry_space_group_name_Hall 'C -2yc'
_symmetry_space_group_name_H-M 'C 1 c 1'
_atom_sites_solution_hydrogens geom
_atom_sites_solution_primary direct
_atom_sites_solution_secondary difmap
_audit_creation_method SHELXL-97
_cell_angle_alpha 90.00
_cell_angle_beta 92.871(4)
_cell_angle_gamma 90.00
_cell_formula_units_Z 4
_cell_length_a 17.222(7)
_cell_length_b 20.689(8)
_cell_length_c 8.479(3)
_cell_measurement_temperature 100(2)
_cell_volume 3017(2)
_computing_cell_refinement 'Bruker SAINT'
_computing_data_collection 'Bruker APEX2'
_computing_data_reduction 'Bruker SAINT'
_computing_molecular_graphics 'Bruker SHELXTL'
_computing_publication_material 'Bruker SHELXTL'
_computing_structure_refinement 'SHELXL-97 (Sheldrick, 2008)'
_computing_structure_solution 'SHELXS-97 (Sheldrick, 2008)'
_diffrn_ambient_temperature 100(2)
_diffrn_measured_fraction_theta_full 0.996
_diffrn_measured_fraction_theta_max 0.943
_diffrn_radiation_monochromator graphite
_diffrn_radiation_source 'fine-focus sealed tube'
_diffrn_radiation_type MoK\a
_diffrn_radiation_wavelength 0.71073
_diffrn_reflns_av_R_equivalents 0.0201
_diffrn_reflns_av_sigmaI/netI 0.0341
_diffrn_reflns_limit_h_max 24
_diffrn_reflns_limit_h_min -24
_diffrn_reflns_limit_k_max 29
_diffrn_reflns_limit_k_min -28
_diffrn_reflns_limit_l_max 12
_diffrn_reflns_limit_l_min -11
_diffrn_reflns_number 20185
_diffrn_reflns_theta_full 25.00
_diffrn_reflns_theta_max 30.63
_diffrn_reflns_theta_min 3.94
_exptl_absorpt_coefficient_mu 2.228
_exptl_absorpt_correction_T_max 0.7032
_exptl_absorpt_correction_T_min 0.6283
_exptl_absorpt_correction_type multi-scan
_exptl_absorpt_process_details 'Sadabs (Bruker)'
_exptl_crystal_density_diffrn 1.424
_exptl_crystal_density_method 'not measured'
_exptl_crystal_F_000 1324
_exptl_crystal_size_max 0.23
_exptl_crystal_size_mid 0.20
_exptl_crystal_size_min 0.17
_refine_diff_density_max 0.519
_refine_diff_density_min -0.660
_refine_diff_density_rms 0.053
_refine_ls_abs_structure_details 'Flack H D (1983), Acta Cryst. A39, 876-881'
_refine_ls_abs_structure_Flack 0.002(5)
_refine_ls_extinction_method none
_refine_ls_goodness_of_fit_ref 0.972
_refine_ls_hydrogen_treatment constr
_refine_ls_matrix_type full
_refine_ls_number_parameters 334
_refine_ls_number_reflns 8130
_refine_ls_number_restraints 2
_refine_ls_restrained_S_all 0.971
_refine_ls_R_factor_all 0.0170
_refine_ls_R_factor_gt 0.0157
_refine_ls_shift/su_max 0.008
_refine_ls_shift/su_mean 0.000
_refine_ls_structure_factor_coef Fsqd
_refine_ls_weighting_details 'calc w=1/[\s^2^(Fo^2^)+(0.0000P)^2^+0.0000P] where P=(Fo^2^+2Fc^2^)/3'
_refine_ls_weighting_scheme calc
_refine_ls_wR_factor_gt 0.0342
_refine_ls_wR_factor_ref 0.0347
_reflns_number_gt 7807
_reflns_number_total 8130
_reflns_threshold_expression >2sigma(I)
_cod_data_source_file om3010433_si_003.cif
_cod_data_source_block GdBn3(THF)3
_cod_depositor_comments
;
The following automatic conversions were performed:

'_symmetry_cell_setting' value 'Monoclinic' changed to 'monoclinic'
according to /home/saulius/struct/CIF-dictionaries/cif_core.dic
dictionary named 'cif_core.dic' version 2.4.2 from 2011-04-26.

Automatic conversion script
Id: cif_fix_values 1891 2012-01-12 08:04:46Z andrius 
;
_cod_original_sg_symbol_H-M Cc
_cod_database_code 4080285

loop_
_symmetry_equiv_pos_as_xyz
'x, y, z'
'x, -y, z+1/2'
'x+1/2, y+1/2, z'
'x+1/2, -y+1/2, z+1/2'

loop_
_atom_site_label
_atom_site_type_symbol
_atom_site_fract_x
_atom_site_fract_y
_atom_site_fract_z
_atom_site_U_iso_or_equiv
_atom_site_adp_type
_atom_site_occupancy
_atom_site_symmetry_multiplicity
_atom_site_calc_flag
_atom_site_refinement_flags
Gd1 Gd 0.252172(10) 0.721068(3) 0.247057(12) 0.01643(2) Uani 1 1 d .
O1 O 0.24297(8) 0.78735(6) 0.48546(16) 0.0200(3) Uani 1 1 d .
O2 O 0.21215(9) 0.63770(8) 0.43833(19) 0.0197(4) Uani 1 1 d .
O3 O 0.37182(7) 0.69310(6) 0.39958(15) 0.0211(3) Uani 1 1 d .
C1 C 0.16932(11) 0.81873(9) 0.5189(2) 0.0224(4) Uani 1 1 d .
H1A H 0.1265 0.7868 0.5196 0.027 Uiso 1 1 calc R
H1B H 0.1558 0.8525 0.4394 0.027 Uiso 1 1 calc R
C2 C 0.18431(11) 0.84842(9) 0.6817(2) 0.0228(4) Uani 1 1 d .
H2A H 0.1775 0.8162 0.7662 0.027 Uiso 1 1 calc R
H2B H 0.1496 0.8857 0.6979 0.027 Uiso 1 1 calc R
C3 C 0.26889(11) 0.86970(9) 0.6765(2) 0.0209(4) Uani 1 1 d .
H3A H 0.2735 0.9109 0.6182 0.025 Uiso 1 1 calc R
H3B H 0.2931 0.8748 0.7842 0.025 Uiso 1 1 calc R
C4 C 0.30542(11) 0.81428(9) 0.5897(2) 0.0210(4) Uani 1 1 d .
H4A H 0.3487 0.8300 0.5273 0.025 Uiso 1 1 calc R
H4B H 0.3258 0.7811 0.6652 0.025 Uiso 1 1 calc R
C5 C 0.18565(12) 0.57327(9) 0.3931(2) 0.0232(4) Uani 1 1 d .
H5A H 0.2297 0.5463 0.3612 0.028 Uiso 1 1 calc R
H5B H 0.1462 0.5754 0.3042 0.028 Uiso 1 1 calc R
C6 C 0.15075(13) 0.54587(9) 0.5387(2) 0.0272(4) Uani 1 1 d .
H6A H 0.1556 0.4982 0.5421 0.033 Uiso 1 1 calc R
H6B H 0.0953 0.5579 0.5432 0.033 Uiso 1 1 calc R
C7 C 0.19951(13) 0.57733(9) 0.6717(2) 0.0268(4) Uani 1 1 d .
H7A H 0.1717 0.5779 0.7711 0.032 Uiso 1 1 calc R
H7B H 0.2499 0.5549 0.6902 0.032 Uiso 1 1 calc R
C8 C 0.21071(12) 0.64511(9) 0.6090(2) 0.0238(4) Uani 1 1 d .
H8A H 0.1673 0.6735 0.6373 0.029 Uiso 1 1 calc R
H8B H 0.2602 0.6638 0.6525 0.029 Uiso 1 1 calc R
C9 C 0.43933(12) 0.73389(10) 0.3842(3) 0.0256(4) Uani 1 1 d .
H9A H 0.4591 0.7502 0.4885 0.031 Uiso 1 1 calc R
H9B H 0.4271 0.7711 0.3139 0.031 Uiso 1 1 calc R
C10 C 0.49746(11) 0.68927(10) 0.3129(2) 0.0268(4) Uani 1 1 d .
H10A H 0.5511 0.7062 0.3274 0.032 Uiso 1 1 calc R
H10B H 0.4849 0.6820 0.1991 0.032 Uiso 1 1 calc R
C11 C 0.48674(12) 0.62772(11) 0.4088(3) 0.0287(4) Uani 1 1 d .
H11A H 0.5003 0.5889 0.3477 0.034 Uiso 1 1 calc R
H11B H 0.5192 0.6287 0.5085 0.034 Uiso 1 1 calc R
C12 C 0.40033(12) 0.62854(9) 0.4411(2) 0.0241(4) Uani 1 1 d .
H12A H 0.3721 0.5955 0.3762 0.029 Uiso 1 1 calc R
H12B H 0.3927 0.6194 0.5539 0.029 Uiso 1 1 calc R
C13 C 0.31168(14) 0.80390(10) 0.0766(2) 0.0300(5) Uani 1 1 d .
H13A H 0.3692 0.8016 0.0854 0.036 Uiso 1 1 calc R
H13B H 0.2939 0.7984 -0.0355 0.036 Uiso 1 1 calc R
C14 C 0.28392(12) 0.86448(9) 0.1397(2) 0.0261(4) Uani 1 1 d .
C15 C 0.33083(14) 0.90384(11) 0.2426(3) 0.0331(5) Uani 1 1 d .
H15 H 0.3841 0.8932 0.2618 0.040 Uiso 1 1 calc R
C16 C 0.30092(18) 0.95745(12) 0.3159(3) 0.0376(7) Uani 1 1 d .
H16 H 0.3339 0.9824 0.3855 0.045 Uiso 1 1 calc R
C17 C 0.22367(16) 0.97561(11) 0.2899(3) 0.0378(6) Uani 1 1 d .
H17 H 0.2032 1.0119 0.3422 0.045 Uiso 1 1 calc R
C18 C 0.17752(17) 0.93916(12) 0.1855(3) 0.0333(6) Uani 1 1 d .
H18 H 0.1249 0.9514 0.1640 0.040 Uiso 1 1 calc R
C19 C 0.20617(13) 0.88543(10) 0.1119(2) 0.0274(4) Uani 1 1 d .
H19 H 0.1728 0.8618 0.0405 0.033 Uiso 1 1 calc R
C20 C 0.26900(15) 0.63568(14) 0.0468(3) 0.0250(5) Uani 1 1 d .
H20A H 0.2391 0.5976 0.0804 0.030 Uiso 1 1 calc R
H20B H 0.2431 0.6513 -0.0529 0.030 Uiso 1 1 calc R
C21 C 0.34608(11) 0.61216(10) 0.0079(2) 0.0237(4) Uani 1 1 d .
C22 C 0.37697(13) 0.55386(10) 0.0710(2) 0.0295(4) Uani 1 1 d .
H22 H 0.3454 0.5277 0.1340 0.035 Uiso 1 1 calc R
C23 C 0.45197(14) 0.53362(11) 0.0440(3) 0.0361(5) Uani 1 1 d .
H23 H 0.4712 0.4947 0.0906 0.043 Uiso 1 1 calc R
C24 C 0.49910(13) 0.56971(12) -0.0503(3) 0.0392(6) Uani 1 1 d .
H24 H 0.5503 0.5557 -0.0692 0.047 Uiso 1 1 calc R
C25 C 0.47032(13) 0.62593(13) -0.1156(2) 0.0365(5) Uani 1 1 d .
H25 H 0.5019 0.6508 -0.1815 0.044 Uiso 1 1 calc R
C26 C 0.39560(12) 0.64740(11) -0.0873(2) 0.0286(4) Uani 1 1 d .
H26 H 0.3776 0.6868 -0.1335 0.034 Uiso 1 1 calc R
C27 C 0.11337(12) 0.73559(10) 0.1564(2) 0.0242(4) Uani 1 1 d .
H27A H 0.0914 0.7704 0.2209 0.029 Uiso 1 1 calc R
H27B H 0.1122 0.7512 0.0460 0.029 Uiso 1 1 calc R
C28 C 0.06126(11) 0.67959(9) 0.1619(2) 0.0220(4) Uani 1 1 d .
C29 C 0.01730(11) 0.66606(10) 0.2934(2) 0.0279(4) Uani 1 1 d .
H29 H 0.0192 0.6953 0.3798 0.033 Uiso 1 1 calc R
C30 C -0.02873(12) 0.61121(11) 0.3004(3) 0.0360(5) Uani 1 1 d .
H30 H -0.0573 0.6036 0.3916 0.043 Uiso 1 1 calc R
C31 C -0.03366(12) 0.56775(11) 0.1778(3) 0.0372(5) Uani 1 1 d .
H31 H -0.0649 0.5301 0.1837 0.045 Uiso 1 1 calc R
C32 C 0.00806(12) 0.58003(10) 0.0449(3) 0.0319(5) Uani 1 1 d .
H32 H 0.0048 0.5508 -0.0416 0.038 Uiso 1 1 calc R
C33 C 0.05440(12) 0.63452(10) 0.0377(2) 0.0245(4) Uani 1 1 d .
H33 H 0.0825 0.6417 -0.0542 0.029 Uiso 1 1 calc R

loop_
_atom_site_aniso_label
_atom_site_aniso_U_11
_atom_site_aniso_U_22
_atom_site_aniso_U_33
_atom_site_aniso_U_23
_atom_site_aniso_U_13
_atom_site_aniso_U_12
Gd1 0.01535(3) 0.02056(3) 0.01335(3) -0.00030(6) 0.00036(2) -0.00004(6)
O1 0.0215(7) 0.0197(6) 0.0187(6) -0.0037(5) 0.0000(5) 0.0020(5)
O2 0.0236(9) 0.0197(7) 0.0156(7) -0.0025(6) 0.0004(6) -0.0045(6)
O3 0.0160(6) 0.0207(6) 0.0262(7) -0.0009(6) -0.0014(5) -0.0003(5)
C1 0.0198(9) 0.0247(9) 0.0225(9) -0.0009(7) 0.0004(7) 0.0036(7)
C2 0.0201(9) 0.0276(9) 0.0208(9) -0.0040(7) 0.0029(7) -0.0005(8)
C3 0.0239(9) 0.0188(8) 0.0204(9) -0.0021(7) 0.0043(7) -0.0032(7)
C4 0.0198(9) 0.0210(8) 0.0222(9) -0.0020(7) 0.0001(7) -0.0017(7)
C5 0.0284(10) 0.0192(8) 0.0219(9) -0.0037(7) 0.0010(8) -0.0033(8)
C6 0.0336(11) 0.0200(9) 0.0281(10) 0.0005(8) 0.0018(9) -0.0065(8)
C7 0.0376(12) 0.0222(9) 0.0209(9) 0.0029(8) 0.0026(8) -0.0013(8)
C8 0.0360(11) 0.0200(9) 0.0158(8) -0.0012(7) 0.0039(8) -0.0050(8)
C9 0.0173(10) 0.0268(10) 0.0325(11) 0.0006(8) -0.0001(8) -0.0025(8)
C10 0.0177(10) 0.0387(11) 0.0242(9) -0.0050(9) 0.0026(8) 0.0012(8)
C11 0.0192(10) 0.0344(12) 0.0321(11) -0.0081(9) -0.0016(9) 0.0061(9)
C12 0.0233(10) 0.0216(9) 0.0273(10) 0.0009(8) 0.0009(8) 0.0045(8)
C13 0.0356(12) 0.0302(10) 0.0244(10) 0.0095(9) 0.0038(9) -0.0013(10)
C14 0.0338(11) 0.0243(9) 0.0203(9) 0.0095(8) 0.0035(8) -0.0082(8)
C15 0.0391(13) 0.0299(11) 0.0299(11) 0.0119(9) -0.0015(9) -0.0109(9)
C16 0.0581(19) 0.0293(13) 0.0247(11) 0.0028(10) -0.0037(12) -0.0232(12)
C17 0.0647(17) 0.0228(10) 0.0268(11) 0.0033(9) 0.0099(11) -0.0072(10)
C18 0.0395(14) 0.0322(13) 0.0289(12) 0.0063(10) 0.0102(10) -0.0027(11)
C19 0.0366(11) 0.0260(10) 0.0199(9) 0.0051(8) 0.0027(8) -0.0069(9)
C20 0.0218(12) 0.0316(12) 0.0216(11) -0.0081(9) 0.0014(9) -0.0012(9)
C21 0.0255(10) 0.0283(10) 0.0177(8) -0.0106(7) 0.0042(7) -0.0067(8)
C22 0.0338(12) 0.0242(10) 0.0312(11) -0.0084(9) 0.0092(9) -0.0060(8)
C23 0.0358(12) 0.0315(11) 0.0413(12) -0.0125(10) 0.0039(10) 0.0030(9)
C24 0.0267(11) 0.0534(15) 0.0380(12) -0.0200(11) 0.0067(10) -0.0021(10)
C25 0.0307(12) 0.0578(15) 0.0217(10) -0.0102(10) 0.0096(9) -0.0181(11)
C26 0.0318(11) 0.0364(11) 0.0178(8) -0.0030(8) 0.0027(8) -0.0087(9)
C27 0.0200(10) 0.0282(10) 0.0240(9) 0.0011(8) -0.0032(8) 0.0010(8)
C28 0.0143(9) 0.0254(9) 0.0257(9) 0.0016(7) -0.0045(7) 0.0041(7)
C29 0.0189(9) 0.0368(11) 0.0278(10) -0.0003(9) 0.0000(8) 0.0035(8)
C30 0.0203(10) 0.0432(13) 0.0446(13) 0.0132(11) 0.0037(9) 0.0000(9)
C31 0.0198(10) 0.0282(11) 0.0627(16) 0.0071(11) -0.0058(10) -0.0011(9)
C32 0.0227(10) 0.0244(10) 0.0473(13) -0.0063(9) -0.0101(9) 0.0038(8)
C33 0.0169(10) 0.0261(10) 0.0299(11) -0.0027(8) -0.0026(8) 0.0058(8)

loop_
_atom_type_symbol
_atom_type_description
_atom_type_scat_dispersion_real
_atom_type_scat_dispersion_imag
_atom_type_scat_source
C C 0.0033 0.0016 'International Tables Vol C Tables 4.2.6.8 and 6.1.1.4'
H H 0.0000 0.0000 'International Tables Vol C Tables 4.2.6.8 and 6.1.1.4'
O O 0.0106 0.0060 'International Tables Vol C Tables 4.2.6.8 and 6.1.1.4'
Gd Gd -0.1653 3.9035 'International Tables Vol C Tables 4.2.6.8 and 6.1.1.4'

loop_
_geom_angle_atom_site_label_1
_geom_angle_atom_site_label_2
_geom_angle_atom_site_label_3
_geom_angle
O3 Gd1 O1 77.54(5)
O3 Gd1 C20 93.97(7)
O1 Gd1 C20 167.82(7)
O3 Gd1 O2 75.23(5)
O1 Gd1 O2 79.58(6)
C20 Gd1 O2 89.89(6)
O3 Gd1 C27 163.93(6)
O1 Gd1 C27 94.94(6)
C20 Gd1 C27 91.03(8)
O2 Gd1 C27 89.53(6)
O3 Gd1 C13 96.26(7)
O1 Gd1 C13 97.97(7)
C20 Gd1 C13 91.57(9)
O2 Gd1 C13 171.45(7)
C27 Gd1 C13 98.87(7)
C1 O1 C4 109.32(13)
C1 O1 Gd1 119.95(11)
C4 O1 Gd1 129.24(11)
C5 O2 C8 109.73(15)
C5 O2 Gd1 123.85(12)
C8 O2 Gd1 126.42(12)
C9 O3 C12 107.04(15)
C9 O3 Gd1 118.26(12)
C12 O3 Gd1 127.44(11)
O1 C1 C2 104.21(15)
O1 C1 H1A 110.9
C2 C1 H1A 110.9
O1 C1 H1B 110.9
C2 C1 H1B 110.9
H1A C1 H1B 108.9
C1 C2 C3 102.08(15)
C1 C2 H2A 111.4
C3 C2 H2A 111.4
C1 C2 H2B 111.4
C3 C2 H2B 111.4
H2A C2 H2B 109.2
C4 C3 C2 102.47(15)
C4 C3 H3A 111.3
C2 C3 H3A 111.3
C4 C3 H3B 111.3
C2 C3 H3B 111.3
H3A C3 H3B 109.2
O1 C4 C3 105.67(15)
O1 C4 H4A 110.6
C3 C4 H4A 110.6
O1 C4 H4B 110.6
C3 C4 H4B 110.6
H4A C4 H4B 108.7
O2 C5 C6 105.14(15)
O2 C5 H5A 110.7
C6 C5 H5A 110.7
O2 C5 H5B 110.7
C6 C5 H5B 110.7
H5A C5 H5B 108.8
C5 C6 C7 102.61(16)
C5 C6 H6A 111.2
C7 C6 H6A 111.2
C5 C6 H6B 111.2
C7 C6 H6B 111.2
H6A C6 H6B 109.2
C8 C7 C6 102.18(15)
C8 C7 H7A 111.3
C6 C7 H7A 111.3
C8 C7 H7B 111.3
C6 C7 H7B 111.3
H7A C7 H7B 109.2
O2 C8 C7 105.09(15)
O2 C8 H8A 110.7
C7 C8 H8A 110.7
O2 C8 H8B 110.7
C7 C8 H8B 110.7
H8A C8 H8B 108.8
O3 C9 C10 103.36(16)
O3 C9 H9A 111.1
C10 C9 H9A 111.1
O3 C9 H9B 111.1
C10 C9 H9B 111.1
H9A C9 H9B 109.1
C9 C10 C11 101.33(16)
C9 C10 H10A 111.5
C11 C10 H10A 111.5
C9 C10 H10B 111.5
C11 C10 H10B 111.5
H10A C10 H10B 109.3
C12 C11 C10 103.37(16)
C12 C11 H11A 111.1
C10 C11 H11A 111.1
C12 C11 H11B 111.1
C10 C11 H11B 111.1
H11A C11 H11B 109.1
O3 C12 C11 106.61(15)
O3 C12 H12A 110.4
C11 C12 H12A 110.4
O3 C12 H12B 110.4
C11 C12 H12B 110.4
H12A C12 H12B 108.6
C14 C13 Gd1 103.11(13)
C14 C13 H13A 111.1
Gd1 C13 H13A 111.1
C14 C13 H13B 111.1
Gd1 C13 H13B 111.1
H13A C13 H13B 109.1
C19 C14 C15 115.6(2)
C19 C14 C13 121.93(19)
C15 C14 C13 122.3(2)
C16 C15 C14 121.6(2)
C16 C15 H15 119.2
C14 C15 H15 119.2
C15 C16 C17 121.4(2)
C15 C16 H16 119.3
C17 C16 H16 119.3
C18 C17 C16 118.0(2)
C18 C17 H17 121.0
C16 C17 H17 121.0
C19 C18 C17 121.5(3)
C19 C18 H18 119.3
C17 C18 H18 119.3
C18 C19 C14 121.9(2)
C18 C19 H19 119.0
C14 C19 H19 119.0
C21 C20 Gd1 121.93(16)
C21 C20 H20A 106.8
Gd1 C20 H20A 106.8
C21 C20 H20B 106.8
Gd1 C20 H20B 106.8
H20A C20 H20B 106.7
C26 C21 C22 115.61(19)
C26 C21 C20 122.6(2)
C22 C21 C20 121.7(2)
C23 C22 C21 122.1(2)
C23 C22 H22 119.0
C21 C22 H22 119.0
C24 C23 C22 120.6(2)
C24 C23 H23 119.7
C22 C23 H23 119.7
C25 C24 C23 118.7(2)
C25 C24 H24 120.7
C23 C24 H24 120.7
C24 C25 C26 121.3(2)
C24 C25 H25 119.3
C26 C25 H25 119.3
C25 C26 C21 121.7(2)
C25 C26 H26 119.2
C21 C26 H26 119.2
C28 C27 Gd1 118.27(13)
C28 C27 H27A 107.7
Gd1 C27 H27A 107.7
C28 C27 H27B 107.7
Gd1 C27 H27B 107.7
H27A C27 H27B 107.1
C29 C28 C33 115.64(18)
C29 C28 C27 122.46(18)
C33 C28 C27 121.86(18)
C30 C29 C28 121.9(2)
C30 C29 H29 119.0
C28 C29 H29 119.0
C31 C30 C29 121.1(2)
C31 C30 H30 119.5
C29 C30 H30 119.5
C30 C31 C32 118.6(2)
C30 C31 H31 120.7
C32 C31 H31 120.7
C33 C32 C31 120.5(2)
C33 C32 H32 119.8
C31 C32 H32 119.8
C32 C33 C28 122.3(2)
C32 C33 H33 118.9
C28 C33 H33 118.9

loop_
_geom_bond_atom_site_label_1
_geom_bond_atom_site_label_2
_geom_bond_distance
Gd1 O3 2.4467(14)
Gd1 O1 2.4543(14)
Gd1 C20 2.477(3)
Gd1 O2 2.4883(18)
Gd1 C27 2.492(2)
Gd1 C13 2.495(2)
O1 C1 1.465(2)
O1 C4 1.467(2)
O2 C5 1.454(2)
O2 C8 1.456(2)
O3 C9 1.448(2)
O3 C12 1.460(2)
C1 C2 1.521(3)
C1 H1A 0.9900
C1 H1B 0.9900
C2 C3 1.525(3)
C2 H2A 0.9900
C2 H2B 0.9900
C3 C4 1.516(3)
C3 H3A 0.9900
C3 H3B 0.9900
C4 H4A 0.9900
C4 H4B 0.9900
C5 C6 1.510(3)
C5 H5A 0.9900
C5 H5B 0.9900
C6 C7 1.519(3)
C6 H6A 0.9900
C6 H6B 0.9900
C7 C8 1.516(3)
C7 H7A 0.9900
C7 H7B 0.9900
C8 H8A 0.9900
C8 H8B 0.9900
C9 C10 1.510(3)
C9 H9A 0.9900
C9 H9B 0.9900
C10 C11 1.527(3)
C10 H10A 0.9900
C10 H10B 0.9900
C11 C12 1.527(3)
C11 H11A 0.9900
C11 H11B 0.9900
C12 H12A 0.9900
C12 H12B 0.9900
C13 C14 1.453(3)
C13 H13A 0.9900
C13 H13B 0.9900
C14 C19 1.416(3)
C14 C15 1.417(3)
C15 C16 1.383(4)
C15 H15 0.9500
C16 C17 1.389(4)
C16 H16 0.9500
C17 C18 1.383(4)
C17 H17 0.9500
C18 C19 1.378(3)
C18 H18 0.9500
C19 H19 0.9500
C20 C21 1.467(3)
C20 H20A 0.9900
C20 H20B 0.9900
C21 C26 1.407(3)
C21 C22 1.412(3)
C22 C23 1.388(3)
C22 H22 0.9500
C23 C24 1.386(3)
C23 H23 0.9500
C24 C25 1.370(4)
C24 H24 0.9500
C25 C26 1.393(3)
C25 H25 0.9500
C26 H26 0.9500
C27 C28 1.468(3)
C27 H27A 0.9900
C27 H27B 0.9900
C28 C29 1.406(3)
C28 C33 1.407(3)
C29 C30 1.387(3)
C29 H29 0.9500
C30 C31 1.374(3)
C30 H30 0.9500
C31 C32 1.390(3)
C31 H31 0.9500
C32 C33 1.384(3)
C32 H32 0.9500
C33 H33 0.9500
